data_7124502
loop_
_publ_author_name
'Hu, Kun'
'Liu, Chensi'
'Li, Jingui'
'Liang, Fupei'

_publ_section_title
;
 Copper(ii) complexes based on quinoline-derived Schiff-base ligands:
 synthesis, characterization, HSA/DNA binding ability, and anticancer
 activity.
;
_journal_issue 10
_journal_name_full MedChemComm
_journal_page_first 1663
_journal_page_last 1672
_journal_paper_doi 10.1039/c8md00223a
_journal_volume 9
_journal_year 2018
_chemical_formula_moiety 'C18 H14 Cu N4 O8'
_chemical_formula_sum 'C18 H14 Cu N4 O8'
_chemical_formula_weight 477.87
_space_group_crystal_system triclinic
_space_group_IT_number 2
_space_group_name_Hall '-P 1'
_space_group_name_H-M_alt 'P -1'
_symmetry_space_group_name_Hall '-P 1'
_symmetry_space_group_name_H-M 'P -1'
_atom_sites_solution_hydrogens geom
_atom_sites_solution_primary direct
_atom_sites_solution_secondary difmap
_audit_creation_date 2017-11-22
_audit_creation_method
;
Olex2 1.2
(compiled 2016.08.25 svn.r3337 for OlexSys, GUI svn.r5221)
;
_audit_update_record
;
2017-11-26 deposited with the CCDC.
2018-09-19 downloaded from the CCDC.
;
_cell_angle_alpha 78.634(4)
_cell_angle_beta 65.151(4)
_cell_angle_gamma 71.085(4)
_cell_formula_units_Z 2
_cell_length_a 10.093(3)
_cell_length_b 10.384(3)
_cell_length_c 10.818(3)
_cell_measurement_reflns_used 4844
_cell_measurement_temperature 296.15
_cell_measurement_theta_max 25.66
_cell_measurement_theta_min 2.31
_cell_volume 970.8(5)
_computing_cell_refinement 'SAINT v8.27A (Bruker, 2012)'
_computing_data_reduction 'SAINT v8.27A (Bruker, 2012)'
_computing_molecular_graphics 'Olex2 (Dolomanov et al., 2009)'
_computing_publication_material 'Olex2 (Dolomanov et al., 2009)'
_computing_structure_refinement 'XL (Sheldrick, 2008)'
_computing_structure_solution 'XS (Sheldrick, 2008)'
_diffrn_ambient_temperature 296.15
_diffrn_measured_fraction_theta_full 0.993
_diffrn_measured_fraction_theta_max 0.993
_diffrn_measurement_device_type 'Bruker APEX-II CCD'
_diffrn_measurement_method '\f and \w scans'
_diffrn_radiation_monochromator graphite
_diffrn_radiation_type MoK\a
_diffrn_radiation_wavelength 0.71073
_diffrn_reflns_av_R_equivalents 0.0250
_diffrn_reflns_av_unetI/netI 0.0280
_diffrn_reflns_limit_h_max 12
_diffrn_reflns_limit_h_min -12
_diffrn_reflns_limit_k_max 13
_diffrn_reflns_limit_k_min -13
_diffrn_reflns_limit_l_max 13
_diffrn_reflns_limit_l_min -13
_diffrn_reflns_number 11785
_diffrn_reflns_theta_full 26.58
_diffrn_reflns_theta_max 26.58
_diffrn_reflns_theta_min 2.08
_diffrn_source 'fine-focus sealed tube'
_diffrn_standards_number 0
_exptl_absorpt_coefficient_mu 1.181
_exptl_absorpt_correction_type none
_exptl_crystal_colour 'dark blue'
_exptl_crystal_colour_modifier dark
_exptl_crystal_colour_primary blue
_exptl_crystal_density_diffrn 1.635
_exptl_crystal_density_method 'not measured'
_exptl_crystal_description block
_exptl_crystal_F_000 486
_exptl_crystal_size_max 0.21
_exptl_crystal_size_mid 0.18
_exptl_crystal_size_min 0.16
_refine_diff_density_max 0.366
_refine_diff_density_min -0.275
_refine_diff_density_rms 0.053
_refine_ls_extinction_method none
_refine_ls_goodness_of_fit_ref 1.050
_refine_ls_hydrogen_treatment constr
_refine_ls_matrix_type full
_refine_ls_number_parameters 281
_refine_ls_number_reflns 4023
_refine_ls_number_restraints 1
_refine_ls_restrained_S_all 1.051
_refine_ls_R_factor_all 0.0414
_refine_ls_R_factor_gt 0.0332
_refine_ls_shift/su_max 0.001
_refine_ls_shift/su_mean 0.000
_refine_ls_structure_factor_coef Fsqd
_refine_ls_weighting_details 'calc w=1/[\s^2^(Fo^2^)+(0.0530P)^2^+0.2502P] where P=(Fo^2^+2Fc^2^)/3'
_refine_ls_weighting_scheme calc
_refine_ls_wR_factor_gt 0.0911
_refine_ls_wR_factor_ref 0.0964
_reflns_number_gt 3419
_reflns_number_total 4023
_reflns_threshold_expression >2sigma(I)
_cod_data_source_file c8md00223a2.cif
_cod_data_source_block aaaa
_cod_database_code 7124502
_olex2_refinement_description
;
1. Fixed Uiso
 At 1.2 times of:
  All C(H) groups
 At 1.5 times of:
  All C(H,H,H) groups
2. Rigid bond restraints
 O5, N3
 with sigma for 1-2 distances of 0.001 and sigma for 1-3 distances of 0.002
 O3, Cu1
 with sigma for 1-2 distances of 0.001 and sigma for 1-3 distances of 0.001
3.a Aromatic/amide H refined with riding coordinates:
 C10(H10), C12(H12), C13(H13), C15(H15), C16(H16), C7(H7), C5(H5), C6(H6),
 C1(H1), C2(H2), C3(H3)
3.b Idealised Me refined as rotating group:
 C18(H18a,H18b,H18c)
;
_olex2_submission_special_instructions 'No special instructions were received'

loop_
_space_group_symop_id
_space_group_symop_operation_xyz
1 'x, y, z'
2 '-x, -y, -z'

loop_
_atom_site_label
_atom_site_type_symbol
_atom_site_fract_x
_atom_site_fract_y
_atom_site_fract_z
_atom_site_U_iso_or_equiv
_atom_site_adp_type
_atom_site_occupancy
_atom_site_calc_flag
_atom_site_refinement_flags_posn
_atom_site_refinement_flags_adp
Cu1 Cu 0.15759(3) 0.52341(3) 0.68722(3) 0.04423(11) Uani 1 d . U
O6 O 0.1476(2) 0.35267(17) 0.63407(17) 0.0556(4) Uani 1 d . .
O5 O 0.3776(2) 0.4324(2) 0.6326(2) 0.0678(5) Uani 1 d . U
O2 O -0.2587(2) 0.04012(19) 1.1112(2) 0.0756(6) Uani 1 d . .
O3 O 0.2823(3) 0.3994(2) 0.8501(2) 0.0769(6) Uani 1 d . U
O8 O 0.1964(4) 0.4934(2) 0.4603(2) 0.1018(9) Uani 1 d . .
O1 O -0.4713(2) 0.1584(2) 1.0802(3) 0.0871(7) Uani 1 d . .
O4 O 0.5167(3) 0.3017(3) 0.7373(3) 0.1030(9) Uani 1 d . .
O7 O 0.2142(4) 0.2869(2) 0.4343(2) 0.1074(10) Uani 1 d . .
N2 N -0.0576(2) 0.57369(18) 0.80179(17) 0.0397(4) Uani 1 d . .
N1 N 0.1798(2) 0.71094(19) 0.6609(2) 0.0484(5) Uani 1 d . .
N3 N 0.3927(2) 0.3779(2) 0.7456(3) 0.0533(5) Uani 1 d . U
N4 N 0.1876(3) 0.3771(2) 0.5054(2) 0.0670(6) Uani 1 d . .
C11 C -0.1312(2) 0.4667(2) 0.8683(2) 0.0402(5) Uani 1 d . .
C10 C -0.1410(3) 0.6973(2) 0.8131(2) 0.0431(5) Uani 1 d . .
H10 H -0.2443 0.7094 0.8639 0.052 Uiso 1 calc R .
C9 C 0.0613(3) 0.8272(2) 0.6855(2) 0.0423(5) Uani 1 d . .
C12 C -0.2681(3) 0.4729(2) 0.8649(2) 0.0462(5) Uani 1 d . .
H12 H -0.3140 0.5459 0.8180 0.055 Uiso 1 calc R .
C13 C -0.3362(3) 0.3694(2) 0.9319(3) 0.0497(5) Uani 1 d . .
H13 H -0.4298 0.3738 0.9320 0.060 Uiso 1 calc R .
C15 C -0.1271(3) 0.2517(2) 0.9988(2) 0.0498(5) Uani 1 d . .
H15 H -0.0791 0.1768 1.0423 0.060 Uiso 1 calc R .
C16 C -0.0592(3) 0.3560(2) 0.9338(2) 0.0464(5) Uani 1 d . .
H16 H 0.0341 0.3519 0.9341 0.056 Uiso 1 calc R .
C14 C -0.2659(3) 0.2587(2) 0.9991(2) 0.0466(5) Uani 1 d . .
C17 C -0.3454(3) 0.1499(3) 1.0677(3) 0.0581(6) Uani 1 d . .
C8 C -0.0917(3) 0.8202(2) 0.7550(2) 0.0427(5) Uani 1 d . .
C7 C -0.2063(3) 0.9407(2) 0.7752(3) 0.0567(6) Uani 1 d . .
H7 H -0.3063 0.9368 0.8216 0.068 Uiso 1 calc R .
C5 C -0.0333(4) 1.0763(3) 0.6663(3) 0.0623(7) Uani 1 d . .
H5 H -0.0142 1.1614 0.6383 0.075 Uiso 1 calc R .
C4 C 0.0894(3) 0.9570(2) 0.6429(3) 0.0529(6) Uani 1 d . .
C6 C -0.1779(4) 1.0683(3) 0.7287(3) 0.0662(7) Uani 1 d . .
H6 H -0.2581 1.1470 0.7407 0.079 Uiso 1 calc R .
C1 C 0.3199(3) 0.7243(3) 0.5999(3) 0.0725(9) Uani 1 d . .
H1 H 0.4002 0.6455 0.5836 0.087 Uiso 1 calc R .
C2 C 0.3535(4) 0.8492(3) 0.5589(4) 0.0854(10) Uani 1 d . .
H2 H 0.4539 0.8529 0.5184 0.102 Uiso 1 calc R .
C18 C -0.3285(5) -0.0700(3) 1.1777(4) 0.0975(12) Uani 1 d . .
H18A H -0.3473 -0.1056 1.1131 0.146 Uiso 1 calc GR .
H18B H -0.4226 -0.0364 1.2517 0.146 Uiso 1 calc GR .
H18C H -0.2617 -0.1412 1.2125 0.146 Uiso 1 calc GR .
C3 C 0.2400(4) 0.9647(3) 0.5782(3) 0.0725(8) Uani 1 d . .
H3 H 0.2610 1.0489 0.5491 0.087 Uiso 1 calc R .

loop_
_atom_site_aniso_label
_atom_site_aniso_U_11
_atom_site_aniso_U_22
_atom_site_aniso_U_33
_atom_site_aniso_U_23
_atom_site_aniso_U_13
_atom_site_aniso_U_12
Cu1 0.04215(17) 0.03447(16) 0.04344(17) -0.00355(11) -0.00603(12) -0.00796(11)
O6 0.0752(12) 0.0394(8) 0.0429(9) -0.0002(7) -0.0142(8) -0.0169(8)
O5 0.0486(10) 0.0656(12) 0.0688(11) -0.0043(9) -0.0137(9) -0.0017(9)
O2 0.0761(13) 0.0488(11) 0.0928(15) 0.0228(10) -0.0289(12) -0.0266(10)
O3 0.0811(15) 0.0769(14) 0.0696(13) -0.0064(11) -0.0310(12) -0.0141(12)
O8 0.200(3) 0.0570(12) 0.0607(12) 0.0183(10) -0.0554(16) -0.0561(16)
O1 0.0585(13) 0.0658(13) 0.127(2) 0.0266(13) -0.0286(13) -0.0326(10)
O4 0.0695(15) 0.0930(18) 0.148(2) -0.0046(16) -0.0637(16) 0.0030(13)
O7 0.203(3) 0.0660(14) 0.0674(14) -0.0084(11) -0.0534(17) -0.0503(18)
N2 0.0418(9) 0.0377(9) 0.0360(9) -0.0001(7) -0.0120(7) -0.0114(8)
N1 0.0442(10) 0.0406(10) 0.0497(11) -0.0067(8) -0.0062(8) -0.0119(8)
N3 0.0433(11) 0.0396(10) 0.0802(13) -0.0064(9) -0.0300(11) -0.0055(9)
N4 0.109(2) 0.0458(12) 0.0511(13) 0.0026(10) -0.0337(13) -0.0266(13)
C11 0.0411(11) 0.0382(11) 0.0347(10) -0.0010(8) -0.0090(9) -0.0110(9)
C10 0.0412(11) 0.0428(12) 0.0428(11) -0.0034(9) -0.0146(9) -0.0101(9)
C9 0.0493(12) 0.0380(11) 0.0384(11) -0.0041(9) -0.0155(9) -0.0116(9)
C12 0.0475(12) 0.0398(11) 0.0491(12) 0.0043(10) -0.0200(10) -0.0115(10)
C13 0.0424(12) 0.0461(13) 0.0568(14) -0.0002(10) -0.0157(11) -0.0136(10)
C15 0.0516(13) 0.0441(12) 0.0452(12) 0.0085(10) -0.0177(10) -0.0105(10)
C16 0.0440(12) 0.0470(12) 0.0445(12) 0.0038(10) -0.0166(10) -0.0124(10)
C14 0.0469(12) 0.0391(12) 0.0438(12) 0.0002(9) -0.0088(10) -0.0123(10)
C17 0.0595(16) 0.0445(13) 0.0571(15) 0.0042(11) -0.0107(12) -0.0176(12)
C8 0.0474(12) 0.0353(11) 0.0469(12) -0.0059(9) -0.0209(10) -0.0076(9)
C7 0.0513(14) 0.0432(13) 0.0787(17) -0.0085(12) -0.0317(13) -0.0053(11)
C5 0.082(2) 0.0369(12) 0.0790(18) -0.0007(12) -0.0414(16) -0.0182(13)
C4 0.0647(15) 0.0429(13) 0.0553(14) -0.0038(10) -0.0225(12) -0.0206(11)
C6 0.0706(18) 0.0379(13) 0.096(2) -0.0112(13) -0.0449(17) -0.0015(12)
C1 0.0489(15) 0.0524(15) 0.087(2) -0.0115(14) 0.0053(14) -0.0157(12)
C2 0.0573(17) 0.0636(19) 0.111(3) -0.0134(18) 0.0025(17) -0.0287(15)
C18 0.117(3) 0.0551(18) 0.117(3) 0.0337(19) -0.042(2) -0.045(2)
C3 0.076(2) 0.0527(16) 0.083(2) -0.0042(14) -0.0134(16) -0.0336(15)

loop_
_atom_type_symbol
_atom_type_description
_atom_type_scat_dispersion_real
_atom_type_scat_dispersion_imag
_atom_type_scat_source
C C 0.0033 0.0016 'International Tables Vol C Tables 4.2.6.8 and 6.1.1.4'
H H 0.0000 0.0000 'International Tables Vol C Tables 4.2.6.8 and 6.1.1.4'
Cu Cu 0.3201 1.2651 'International Tables Vol C Tables 4.2.6.8 and 6.1.1.4'
N N 0.0061 0.0033 'International Tables Vol C Tables 4.2.6.8 and 6.1.1.4'
O O 0.0106 0.0060 'International Tables Vol C Tables 4.2.6.8 and 6.1.1.4'

loop_
_geom_angle_atom_site_label_1
_geom_angle_atom_site_label_2
_geom_angle_atom_site_label_3
_geom_angle
O6 Cu1 O8 57.05(7)
O5 Cu1 O6 85.01(9)
O5 Cu1 O8 85.44(10)
O5 Cu1 N1 94.89(8)
N2 Cu1 O6 93.05(8)
N2 Cu1 O5 159.13(8)
N2 Cu1 O8 110.91(10)
N2 Cu1 N1 94.96(8)
N1 Cu1 O6 156.73(8)
N1 Cu1 O8 99.71(8)
N4 O6 Cu1 101.00(14)
N3 O5 Cu1 104.46(15)
C17 O2 C18 115.2(2)
N4 O8 Cu1 84.63(15)
C11 N2 Cu1 118.59(14)
C10 N2 Cu1 123.58(15)
C10 N2 C11 117.59(19)
C9 N1 Cu1 124.52(15)
C1 N1 Cu1 116.79(18)
C1 N1 C9 118.2(2)
O3 N3 O5 118.0(2)
O3 N3 O4 124.8(3)
O4 N3 O5 117.1(3)
O8 N4 O6 116.5(2)
O7 N4 O6 119.8(2)
O7 N4 O8 123.7(2)
C12 C11 N2 121.01(19)
C12 C11 C16 120.8(2)
C16 C11 N2 118.16(19)
N2 C10 H10 116.5
N2 C10 C8 127.0(2)
C8 C10 H10 116.5
N1 C9 C8 121.01(19)
N1 C9 C4 120.3(2)
C4 C9 C8 118.7(2)
C11 C12 H12 120.4
C11 C12 C13 119.2(2)
C13 C12 H12 120.4
C12 C13 H13 119.8
C12 C13 C14 120.4(2)
C14 C13 H13 119.8
C16 C15 H15 120.0
C14 C15 H15 120.0
C14 C15 C16 120.1(2)
C11 C16 H16 120.2
C15 C16 C11 119.5(2)
C15 C16 H16 120.2
C13 C14 C17 117.4(2)
C15 C14 C13 119.9(2)
C15 C14 C17 122.7(2)
O2 C17 C14 112.3(2)
O1 C17 O2 123.4(2)
O1 C17 C14 124.2(2)
C9 C8 C10 126.3(2)
C7 C8 C10 115.3(2)
C7 C8 C9 118.4(2)
C8 C7 H7 118.7
C8 C7 C6 122.6(3)
C6 C7 H7 118.7
C4 C5 H5 119.6
C6 C5 H5 119.6
C6 C5 C4 120.8(2)
C5 C4 C9 120.0(2)
C3 C4 C9 118.9(2)
C3 C4 C5 121.1(2)
C7 C6 H6 120.2
C5 C6 C7 119.5(3)
C5 C6 H6 120.2
N1 C1 H1 118.1
N1 C1 C2 123.8(3)
C2 C1 H1 118.1
C1 C2 H2 120.3
C3 C2 C1 119.5(3)
C3 C2 H2 120.3
O2 C18 H18A 109.5
O2 C18 H18B 109.5
O2 C18 H18C 109.5
H18A C18 H18B 109.5
H18A C18 H18C 109.5
H18B C18 H18C 109.5
C4 C3 H3 120.3
C2 C3 C4 119.3(3)
C2 C3 H3 120.3

loop_
_geom_bond_atom_site_label_1
_geom_bond_atom_site_label_2
_geom_bond_distance
Cu1 O6 2.0128(18)
Cu1 O5 1.9820(19)
Cu1 O8 2.386(2)
Cu1 N2 1.9448(19)
Cu1 N1 1.984(2)
O6 N4 1.273(3)
O5 N3 1.290(3)
O2 C17 1.332(3)
O2 C18 1.447(3)
O3 N3 1.204(3)
O8 N4 1.227(3)
O1 C17 1.196(3)
O4 N3 1.221(3)
O7 N4 1.219(3)
N2 C11 1.440(3)
N2 C10 1.283(3)
N1 C9 1.372(3)
N1 C1 1.327(3)
C11 C12 1.378(3)
C11 C16 1.387(3)
C10 H10 0.9300
C10 C8 1.450(3)
C9 C8 1.425(3)
C9 C4 1.415(3)
C12 H12 0.9300
C12 C13 1.381(3)
C13 H13 0.9300
C13 C14 1.389(3)
C15 H15 0.9300
C15 C16 1.383(3)
C15 C14 1.378(3)
C16 H16 0.9300
C14 C17 1.491(3)
C8 C7 1.382(3)
C7 H7 0.9300
C7 C6 1.397(4)
C5 H5 0.9300
C5 C4 1.413(4)
C5 C6 1.350(4)
C4 C3 1.404(4)
C6 H6 0.9300
C1 H1 0.9300
C1 C2 1.388(4)
C2 H2 0.9300
C2 C3 1.341(4)
C18 H18A 0.9600
C18 H18B 0.9600
C18 H18C 0.9600
C3 H3 0.9300

loop_
_geom_torsion_atom_site_label_1
_geom_torsion_atom_site_label_2
_geom_torsion_atom_site_label_3
_geom_torsion_atom_site_label_4
_geom_torsion
Cu1 O6 N4 O8 -9.9(3)
Cu1 O6 N4 O7 170.3(3)
Cu1 O5 N3 O3 -4.3(3)
Cu1 O5 N3 O4 171.7(2)
Cu1 O8 N4 O6 8.2(3)
Cu1 O8 N4 O7 -172.0(3)
Cu1 N2 C11 C12 -132.96(19)
Cu1 N2 C11 C16 45.9(2)
Cu1 N2 C10 C8 -5.7(3)
Cu1 N1 C9 C8 10.9(3)
Cu1 N1 C9 C4 -169.68(17)
Cu1 N1 C1 C2 171.8(3)
O6 Cu1 O5 N3 -96.64(16)
O6 Cu1 O8 N4 -5.53(18)
O6 Cu1 N2 C11 30.42(16)
O6 Cu1 N2 C10 -143.75(18)
O6 Cu1 N1 C9 92.5(3)
O6 Cu1 N1 C1 -79.0(3)
O5 Cu1 O6 N4 -82.39(18)
O5 Cu1 O8 N4 81.5(2)
O5 Cu1 N2 C11 -53.6(3)
O5 Cu1 N2 C10 132.3(2)
O5 Cu1 N1 C9 -178.76(19)
O5 Cu1 N1 C1 9.8(2)
O8 Cu1 O6 N4 5.41(17)
O8 Cu1 O5 N3 -153.91(16)
O8 Cu1 N2 C11 86.17(16)
O8 Cu1 N2 C10 -88.00(18)
O8 Cu1 N1 C9 95.0(2)
O8 Cu1 N1 C1 -76.4(2)
N2 Cu1 O6 N4 118.45(17)
N2 Cu1 O5 N3 -11.2(3)
N2 Cu1 O8 N4 -85.2(2)
N2 Cu1 N1 C9 -17.19(19)
N2 Cu1 N1 C1 171.3(2)
N2 C11 C12 C13 -178.9(2)
N2 C11 C16 C15 179.9(2)
N2 C10 C8 C9 -6.6(4)
N2 C10 C8 C7 176.0(2)
N1 Cu1 O6 N4 8.4(3)
N1 Cu1 O5 N3 106.72(16)
N1 Cu1 O8 N4 175.7(2)
N1 Cu1 N2 C11 -171.45(15)
N1 Cu1 N2 C10 14.38(19)
N1 C9 C8 C10 3.5(3)
N1 C9 C8 C7 -179.2(2)
N1 C9 C4 C5 178.8(2)
N1 C9 C4 C3 -1.4(4)
N1 C1 C2 C3 -1.5(6)
C11 N2 C10 C8 -180.0(2)
C11 C12 C13 C14 -1.5(4)
C10 N2 C11 C12 41.6(3)
C10 N2 C11 C16 -139.6(2)
C10 C8 C7 C6 178.5(2)
C9 N1 C1 C2 -0.3(5)
C9 C8 C7 C6 0.8(4)
C9 C4 C3 C2 -0.3(5)
C12 C11 C16 C15 -1.2(3)
C12 C13 C14 C15 -0.2(4)
C12 C13 C14 C17 -179.2(2)
C13 C14 C17 O2 170.7(2)
C13 C14 C17 O1 -7.9(4)
C15 C14 C17 O2 -8.3(4)
C15 C14 C17 O1 173.1(3)
C16 C11 C12 C13 2.3(3)
C16 C15 C14 C13 1.2(4)
C16 C15 C14 C17 -179.8(2)
C14 C15 C16 C11 -0.5(4)
C8 C9 C4 C5 -1.8(3)
C8 C9 C4 C3 178.0(2)
C8 C7 C6 C5 -2.8(4)
C5 C4 C3 C2 179.4(3)
C4 C9 C8 C10 -175.9(2)
C4 C9 C8 C7 1.4(3)
C4 C5 C6 C7 2.4(4)
C6 C5 C4 C9 -0.1(4)
C6 C5 C4 C3 -179.9(3)
C1 N1 C9 C8 -177.7(2)
C1 N1 C9 C4 1.7(4)
C1 C2 C3 C4 1.7(6)
C18 O2 C17 O1 -0.9(5)
C18 O2 C17 C14 -179.4(3)
